data_7153666
loop_
_publ_author_name
'Boyd, Derek R.'
'Sharma, Narain D.'
'Kaik, Magdalena'
'McIntyre, Peter B. A.'
'Malone, John F.'
'Stevenson, Paul J.'

_publ_section_title
;
 Reactions of enantiopure cyclic diols with sulfuryl chloride.
;
_journal_issue 13
_journal_name_full 'Organic &amp; biomolecular chemistry'
_journal_page_first 2128
_journal_page_last 2136
_journal_paper_doi 10.1039/c4ob00042k
_journal_volume 12
_journal_year 2014
_chemical_absolute_configuration ad
_chemical_formula_moiety 'C10 H10 Cl2'
_chemical_formula_sum 'C10 H10 Cl2'
_chemical_formula_weight 201.08
_chemical_name_systematic
; 
 ? 
;
_space_group_IT_number 4
_symmetry_cell_setting monoclinic
_symmetry_space_group_name_Hall 'P 2yb'
_symmetry_space_group_name_H-M 'P 1 21 1'
_atom_sites_solution_hydrogens difmap
_atom_sites_solution_primary direct
_atom_sites_solution_secondary difmap
_audit_creation_date
;
'Sun Feb 07 10:56:34 2010'
;
_audit_creation_method
;
CrysAlisPro, Oxford Diffraction Ltd.,
Version 1.171.33.55 (release 05-01-2010 CrysAlis171 .NET)
(compiled Jan  5 2010,16:28:46)
;
_cell_angle_alpha 90.00
_cell_angle_beta 101.304(5)
_cell_angle_gamma 90.00
_cell_formula_units_Z 2
_cell_length_a 7.4192(4)
_cell_length_b 7.6708(4)
_cell_length_c 8.1477(5)
_cell_measurement_reflns_used 1483
_cell_measurement_temperature 150(2)
_cell_measurement_theta_max 30.8567
_cell_measurement_theta_min 2.7941
_cell_volume 454.70(4)
_computing_cell_refinement
;
CrysAlisPro, Oxford Diffraction Ltd.,
Version 1.171.33.55 (release 05-01-2010 CrysAlis171 .NET)
(compiled Jan  5 2010,16:28:46)
;
_computing_data_collection
;
CrysAlisPro, Oxford Diffraction Ltd.,
Version 1.171.33.55 (release 05-01-2010 CrysAlis171 .NET)
(compiled Jan  5 2010,16:28:46)
;
_computing_data_reduction
;
CrysAlisPro, Oxford Diffraction Ltd.,
Version 1.171.33.55 (release 05-01-2010 CrysAlis171 .NET)
(compiled Jan  5 2010,16:28:46)
;
_computing_molecular_graphics 'Bruker SHELXTL'
_computing_publication_material 'SHELXL-97 (Sheldrick, 1997)'
_computing_structure_refinement 'SHELXL-97 (Sheldrick, 1997)'
_computing_structure_solution 'SHELXS-97 (Sheldrick, 1990)'
_diffrn_ambient_temperature 150(2)
_diffrn_detector_area_resol_mean 10.3795
_diffrn_measured_fraction_theta_full 0.972
_diffrn_measured_fraction_theta_max 0.972
_diffrn_measurement_device_type 'Xcalibur, Atlas, Gemini ultra'
_diffrn_measurement_method '\w scans'
_diffrn_radiation_monochromator graphite
_diffrn_radiation_source 'Enhance (Mo) X-ray Source'
_diffrn_radiation_type MoK\a
_diffrn_radiation_wavelength 0.71073
_diffrn_reflns_av_R_equivalents 0.0214
_diffrn_reflns_av_sigmaI/netI 0.0549
_diffrn_reflns_limit_h_max 10
_diffrn_reflns_limit_h_min -7
_diffrn_reflns_limit_k_max 8
_diffrn_reflns_limit_k_min -11
_diffrn_reflns_limit_l_max 10
_diffrn_reflns_limit_l_min -9
_diffrn_reflns_number 2509
_diffrn_reflns_theta_full 30.93
_diffrn_reflns_theta_max 30.8567
_diffrn_reflns_theta_min 2.7941
_exptl_absorpt_coefficient_mu 0.650
_exptl_absorpt_correction_T_max 1.00000
_exptl_absorpt_correction_T_min 0.93745
_exptl_absorpt_correction_type multi-scan
_exptl_absorpt_process_details
;
CrysAlisPro, Oxford Diffraction Ltd.,
Version 1.171.33.55 (release 05-01-2010 CrysAlis171 .NET)
(compiled Jan  5 2010,16:28:46)
Empirical absorption correction using spherical harmonics,
 implemented in SCALE3 ABSPACK scaling algorithm.
;
_exptl_crystal_colour colourless
_exptl_crystal_density_diffrn 1.469
_exptl_crystal_density_method 'not measured'
_exptl_crystal_description blocks
_exptl_crystal_F_000 208
_exptl_crystal_size_max 0.40
_exptl_crystal_size_mid 0.20
_exptl_crystal_size_min 0.20
_refine_diff_density_max 0.287
_refine_diff_density_min -0.258
_refine_diff_density_rms 0.053
_refine_ls_abs_structure_details 'Flack H D (1983), Acta Cryst. A39, 876-881'
_refine_ls_abs_structure_Flack 0.05(6)
_refine_ls_extinction_method none
_refine_ls_goodness_of_fit_ref 1.036
_refine_ls_hydrogen_treatment constr
_refine_ls_matrix_type full
_refine_ls_number_parameters 109
_refine_ls_number_reflns 1797
_refine_ls_number_restraints 1
_refine_ls_restrained_S_all 1.036
_refine_ls_R_factor_all 0.0368
_refine_ls_R_factor_gt 0.0297
_refine_ls_shift/su_max 0.000
_refine_ls_shift/su_mean 0.000
_refine_ls_structure_factor_coef Fsqd
_refine_ls_weighting_details 'calc w=1/[\s^2^(Fo^2^)+(0.0238P)^2^+0.0000P] where P=(Fo^2^+2Fc^2^)/3'
_refine_ls_weighting_scheme calc
_refine_ls_wR_factor_gt 0.0578
_refine_ls_wR_factor_ref 0.0593
_reflns_number_gt 1578
_reflns_number_total 1797
_reflns_threshold_expression >2sigma(I)
_cod_data_source_file c4ob00042k2.cif
_cod_data_source_block 12b
_cod_original_sg_symbol_H-M P2(1)
_cod_database_code 7153666

loop_
_symmetry_equiv_pos_as_xyz
'x, y, z'
'-x, y+1/2, -z'

loop_
_atom_site_label
_atom_site_type_symbol
_atom_site_fract_x
_atom_site_fract_y
_atom_site_fract_z
_atom_site_U_iso_or_equiv
_atom_site_adp_type
_atom_site_occupancy
_atom_site_symmetry_multiplicity
_atom_site_calc_flag
_atom_site_refinement_flags
Cl1 Cl 0.24966(6) 1.28754(7) 0.89759(6) 0.02777(14) Uani 1 1 d .
C1 C 0.2937(3) 1.0615(3) 0.8436(3) 0.0198(5) Uani 1 1 d .
H1 H 0.4094 1.0203 0.9181 0.024 Uiso 1 1 calc R
Cl2 Cl 0.21122(7) 0.72926(7) 0.90109(7) 0.03221(16) Uani 1 1 d .
C2 C 0.1329(3) 0.9547(3) 0.8797(3) 0.0215(5) Uani 1 1 d .
H2 H 0.1016 0.9945 0.9876 0.026 Uiso 1 1 calc R
C3 C -0.0353(2) 0.9700(3) 0.7414(3) 0.0243(5) Uani 1 1 d .
H3A H -0.0787 1.0923 0.7342 0.029 Uiso 1 1 calc R
H3B H -0.1347 0.8962 0.7689 0.029 Uiso 1 1 calc R
C4 C 0.0045(3) 0.9147(3) 0.5732(3) 0.0242(5) Uani 1 1 d .
H4A H 0.0115 0.7859 0.5698 0.029 Uiso 1 1 calc R
H4B H -0.0987 0.9520 0.4838 0.029 Uiso 1 1 calc R
C4A C 0.1815(2) 0.9901(3) 0.5378(2) 0.0181(4) Uani 1 1 d .
C5 C 0.2124(3) 0.9913(4) 0.3747(2) 0.0236(5) Uani 1 1 d .
H5 H 0.1205 0.9470 0.2868 0.028 Uiso 1 1 calc R
C6 C 0.3735(3) 1.0556(3) 0.3381(3) 0.0279(6) Uani 1 1 d .
H6 H 0.3912 1.0567 0.2258 0.033 Uiso 1 1 calc R
C7 C 0.5093(3) 1.1184(3) 0.4656(3) 0.0274(5) Uani 1 1 d .
H7 H 0.6210 1.1620 0.4410 0.033 Uiso 1 1 calc R
C8 C 0.4824(3) 1.1178(3) 0.6286(3) 0.0228(5) Uani 1 1 d .
H8 H 0.5760 1.1604 0.7161 0.027 Uiso 1 1 calc R
C8A C 0.3179(2) 1.0548(3) 0.6654(3) 0.0183(5) Uani 1 1 d .

loop_
_atom_site_aniso_label
_atom_site_aniso_U_11
_atom_site_aniso_U_22
_atom_site_aniso_U_33
_atom_site_aniso_U_23
_atom_site_aniso_U_13
_atom_site_aniso_U_12
Cl1 0.0341(3) 0.0222(3) 0.0269(3) -0.0064(3) 0.0057(2) 0.0019(2)
C1 0.0239(10) 0.0171(12) 0.0172(11) -0.0008(9) 0.0010(8) 0.0028(8)
Cl2 0.0352(3) 0.0236(3) 0.0373(3) 0.0108(3) 0.0059(2) 0.0013(2)
C2 0.0253(10) 0.0195(13) 0.0214(11) 0.0023(10) 0.0088(8) 0.0029(9)
C3 0.0161(9) 0.0312(16) 0.0268(11) 0.0032(11) 0.0071(8) -0.0014(9)
C4 0.0201(10) 0.0259(14) 0.0254(12) -0.0004(10) 0.0013(8) -0.0039(9)
C4A 0.0195(9) 0.0156(12) 0.0187(10) -0.0002(11) 0.0027(7) 0.0029(9)
C5 0.0258(11) 0.0247(14) 0.0188(11) -0.0024(12) 0.0010(8) 0.0008(10)
C6 0.0354(12) 0.0311(17) 0.0198(12) 0.0033(10) 0.0117(9) 0.0044(10)
C7 0.0253(11) 0.0284(15) 0.0316(13) 0.0037(12) 0.0131(9) -0.0028(9)
C8 0.0217(10) 0.0199(13) 0.0264(12) -0.0013(11) 0.0035(9) -0.0029(9)
C8A 0.0193(9) 0.0171(13) 0.0188(10) 0.0004(9) 0.0044(7) 0.0011(8)

loop_
_atom_type_symbol
_atom_type_description
_atom_type_scat_dispersion_real
_atom_type_scat_dispersion_imag
_atom_type_scat_source
C C 0.0033 0.0016 'International Tables Vol C Tables 4.2.6.8 and 6.1.1.4'
H H 0.0000 0.0000 'International Tables Vol C Tables 4.2.6.8 and 6.1.1.4'
Cl Cl 0.1484 0.1585 'International Tables Vol C Tables 4.2.6.8 and 6.1.1.4'

loop_
_geom_angle_atom_site_label_1
_geom_angle_atom_site_label_2
_geom_angle_atom_site_label_3
_geom_angle
C8A C1 C2 114.56(18)
C8A C1 Cl1 108.99(15)
C2 C1 Cl1 106.22(14)
C8A C1 H1 109.0
C2 C1 H1 109.0
Cl1 C1 H1 109.0
C3 C2 C1 112.18(18)
C3 C2 Cl2 110.25(16)
C1 C2 Cl2 106.38(13)
C3 C2 H2 109.3
C1 C2 H2 109.3
Cl2 C2 H2 109.3
C2 C3 C4 111.87(16)
C2 C3 H3A 109.2
C4 C3 H3A 109.2
C2 C3 H3B 109.2
C4 C3 H3B 109.2
H3A C3 H3B 107.9
C4A C4 C3 113.23(18)
C4A C4 H4A 108.9
C3 C4 H4A 108.9
C4A C4 H4B 108.9
C3 C4 H4B 108.9
H4A C4 H4B 107.7
C8A C4A C5 118.57(18)
C8A C4A C4 121.68(17)
C5 C4A C4 119.72(19)
C6 C5 C4A 121.4(2)
C6 C5 H5 119.3
C4A C5 H5 119.3
C5 C6 C7 119.8(2)
C5 C6 H6 120.1
C7 C6 H6 120.1
C8 C7 C6 119.91(19)
C8 C7 H7 120.0
C6 C7 H7 120.0
C7 C8 C8A 120.3(2)
C7 C8 H8 119.9
C8A C8 H8 119.9
C4A C8A C8 120.03(19)
C4A C8A C1 121.87(16)
C8 C8A C1 118.10(19)

loop_
_geom_bond_atom_site_label_1
_geom_bond_atom_site_label_2
_geom_bond_distance
Cl1 C1 1.834(2)
C1 C8A 1.499(3)
C1 C2 1.522(3)
C1 H1 1.0000
Cl2 C2 1.821(2)
C2 C3 1.513(3)
C2 H2 1.0000
C3 C4 1.518(3)
C3 H3A 0.9900
C3 H3B 0.9900
C4 C4A 1.513(3)
C4 H4A 0.9900
C4 H4B 0.9900
C4A C8A 1.392(3)
C4A C5 1.392(3)
C5 C6 1.378(3)
C5 H5 0.9500
C6 C7 1.385(3)
C6 H6 0.9500
C7 C8 1.381(3)
C7 H7 0.9500
C8 C8A 1.399(3)
C8 H8 0.9500

loop_
_geom_torsion_atom_site_label_1
_geom_torsion_atom_site_label_2
_geom_torsion_atom_site_label_3
_geom_torsion_atom_site_label_4
_geom_torsion
C8A C1 C2 C3 -40.8(2)
Cl1 C1 C2 C3 79.6(2)
C8A C1 C2 Cl2 79.86(19)
Cl1 C1 C2 Cl2 -159.77(10)
C1 C2 C3 C4 57.4(3)
Cl2 C2 C3 C4 -61.0(2)
C2 C3 C4 C4A -45.7(3)
C3 C4 C4A C8A 19.0(3)
C3 C4 C4A C5 -162.7(2)
C8A C4A C5 C6 -0.3(4)
C4 C4A C5 C6 -178.6(2)
C4A C5 C6 C7 0.8(4)
C5 C6 C7 C8 -0.5(4)
C6 C7 C8 C8A -0.3(4)
C5 C4A C8A C8 -0.5(3)
C4 C4A C8A C8 177.7(2)
C5 C4A C8A C1 178.7(2)
C4 C4A C8A C1 -3.0(3)
C7 C8 C8A C4A 0.9(3)
C7 C8 C8A C1 -178.4(2)
C2 C1 C8A C4A 13.9(3)
Cl1 C1 C8A C4A -104.9(2)
C2 C1 C8A C8 -166.82(19)
Cl1 C1 C8A C8 74.4(2)
